data_4023111
loop_
_publ_author_name
'Xiang Zhou'
'Wen-Jun Liu'
'Jian-Liang Ye'
'Pei-Qiang Huang'

_publ_contact_author_email pqhuang@xmu.edu.cn
_publ_contact_author_phone 0086-592-2182240
_publ_section_title
;
 Complementary Stereocontrolled Approaches to 2-Pyrrolidinones
 Bearing a Vicinal Amino Diol Subunit with Three Continuous Chiral
 Centers: A Formal Asymmetric Synthesis of (-)-Detoxinine
;
_journal_name_full 'Journal of Organic Chemistry'
_journal_page_first 8904
_journal_page_last 8909
_journal_paper_doi 10.1021/jo7018784
_journal_volume 72
_journal_year 2007
_chemical_absolute_configuration rm
_chemical_formula_moiety 'C13 H17 N O3'
_chemical_formula_sum 'C13 H17 N O3'
_chemical_formula_weight 235.28
_chemical_name_systematic
; 
 ? 
;
_space_group_IT_number 19
_symmetry_cell_setting orthorhombic
_symmetry_space_group_name_Hall 'P 2ac 2ab'
_symmetry_space_group_name_H-M 'P 21 21 21'
_atom_sites_solution_hydrogens geom
_atom_sites_solution_primary direct
_atom_sites_solution_secondary difmap
_audit_creation_method SHELXL-97
_cell_angle_alpha 90.00
_cell_angle_beta 90.00
_cell_angle_gamma 90.00
_cell_formula_units_Z 4
_cell_length_a 4.6829(17)
_cell_length_b 9.907(4)
_cell_length_c 25.146(9)
_cell_measurement_temperature 273(2)
_cell_volume 1166.6(7)
_computing_structure_refinement 'SHELXL-97 (Sheldrick, 1997)'
_computing_structure_solution 'SHELXS-97 (Sheldrick, 1990)'
_diffrn_ambient_temperature 273(2)
_diffrn_measured_fraction_theta_full 0.999
_diffrn_measured_fraction_theta_max 0.999
_diffrn_measurement_device_type 'Bruker AXS area-detector diffractometer'
_diffrn_measurement_method '\f and \w scan'
_diffrn_radiation_monochromator graphite
_diffrn_radiation_source 'fine-focus sealed tube'
_diffrn_radiation_type MoK\a
_diffrn_radiation_wavelength 0.71073
_diffrn_reflns_av_R_equivalents 0.0329
_diffrn_reflns_av_sigmaI/netI 0.0395
_diffrn_reflns_limit_h_max 5
_diffrn_reflns_limit_h_min -5
_diffrn_reflns_limit_k_max 11
_diffrn_reflns_limit_k_min -12
_diffrn_reflns_limit_l_max 31
_diffrn_reflns_limit_l_min -25
_diffrn_reflns_number 6330
_diffrn_reflns_theta_full 26.00
_diffrn_reflns_theta_max 26.00
_diffrn_reflns_theta_min 1.62
_exptl_absorpt_coefficient_mu 0.095
_exptl_absorpt_correction_T_max 0.991
_exptl_absorpt_correction_T_min 0.985
_exptl_absorpt_correction_type multi-scan
_exptl_absorpt_process_details 'SADABS (Sheldrick, 1996)'
_exptl_crystal_colour colourless
_exptl_crystal_density_diffrn 1.340
_exptl_crystal_density_method 'not measured'
_exptl_crystal_description needle
_exptl_crystal_F_000 504
_exptl_crystal_size_max 0.5
_exptl_crystal_size_mid 0.13
_exptl_crystal_size_min 0.1
_refine_diff_density_max 0.347
_refine_diff_density_min -0.220
_refine_diff_density_rms 0.047
_refine_ls_abs_structure_details 'Flack H D (1983), Acta Cryst. A39, 876-881'
_refine_ls_abs_structure_Flack 1(2)
_refine_ls_extinction_method none
_refine_ls_goodness_of_fit_ref 1.103
_refine_ls_hydrogen_treatment constr
_refine_ls_matrix_type full
_refine_ls_number_parameters 154
_refine_ls_number_reflns 2286
_refine_ls_number_restraints 0
_refine_ls_restrained_S_all 1.103
_refine_ls_R_factor_all 0.0674
_refine_ls_R_factor_gt 0.0627
_refine_ls_shift/su_max 0.001
_refine_ls_shift/su_mean 0.000
_refine_ls_structure_factor_coef Fsqd
_refine_ls_weighting_details 'calc w=1/[\s^2^(Fo^2^)+(0.0744P)^2^+0.3376P] where P=(Fo^2^+2Fc^2^)/3'
_refine_ls_weighting_scheme calc
_refine_ls_wR_factor_gt 0.1457
_refine_ls_wR_factor_ref 0.1486
_reflns_number_gt 2141
_reflns_number_total 2286
_reflns_threshold_expression >2sigma(I)
_cod_data_source_file jo7018784-File002.cif
_cod_data_source_block a
_cod_depositor_comments
;
The following automatic conversions were performed:
'_exptl_absorpt_correction_type' value 'Multi-scan' changed to
'multi-scan' according to
'/home/saulius/struct/CIF-dictionaries/cif_core.dic' dictionary named
'cif_core.dic' version 2.4.1 from 2010-06-29.

Automatic conversion script
Id: cif_fix_enum 1527 2010-12-29 10:47:43Z saulius 
;
_cod_original_sg_symbol_H-M 'P 21 21 21 '
_cod_database_code 4023111

loop_
_symmetry_equiv_pos_as_xyz
'x, y, z'
'-x+1/2, -y, z+1/2'
'-x, y+1/2, -z+1/2'
'x+1/2, -y+1/2, -z'

loop_
_atom_site_label
_atom_site_type_symbol
_atom_site_fract_x
_atom_site_fract_y
_atom_site_fract_z
_atom_site_U_iso_or_equiv
_atom_site_adp_type
_atom_site_occupancy
_atom_site_symmetry_multiplicity
_atom_site_calc_flag
_atom_site_refinement_flags
O2 O -0.9032(5) -0.2334(2) -0.03157(7) 0.0394(5) Uani 1 1 d .
H2A H -1.0460 -0.2399 -0.0129 0.059 Uiso 1 1 calc R
O1 O -1.0066(4) -0.4572(2) -0.16840(7) 0.0436(5) Uani 1 1 d .
H1A H -1.0156 -0.5004 -0.1961 0.065 Uiso 1 1 calc R
N1 N -0.9252(5) -0.1681(2) -0.15100(8) 0.0342(5) Uani 1 1 d .
C4 C -0.7743(6) -0.2764(2) -0.12358(10) 0.0275(6) Uani 1 1 d .
H4A H -0.5826 -0.2445 -0.1142 0.033 Uiso 1 1 calc R
C21 C -1.0430(6) -0.0477(3) -0.12602(11) 0.0384(7) Uani 1 1 d .
H21A H -1.1292 -0.0728 -0.0924 0.046 Uiso 1 1 calc R
H21B H -1.1925 -0.0115 -0.1486 0.046 Uiso 1 1 calc R
O3 O -1.0037(7) -0.0971(3) -0.23557(8) 0.0699(8) Uani 1 1 d .
C7 C -0.7476(6) -0.3826(3) -0.16721(10) 0.0346(6) Uani 1 1 d .
H7A H -0.5808 -0.4410 -0.1621 0.041 Uiso 1 1 calc R
C8 C -0.9191(6) -0.3283(3) -0.07359(10) 0.0296(6) Uani 1 1 d .
H8A H -1.1208 -0.3448 -0.0817 0.036 Uiso 1 1 calc R
C9 C -0.7230(7) 0.0862(3) -0.06596(12) 0.0432(7) Uani 1 1 d .
H9A H -0.7919 0.0360 -0.0375 0.052 Uiso 1 1 calc R
C10 C -0.9006(8) -0.1764(3) -0.20424(11) 0.0441(8) Uani 1 1 d .
C11 C -0.8246(6) 0.0604(3) -0.11625(11) 0.0332(6) Uani 1 1 d .
C12 C -0.7860(8) -0.4595(3) -0.05562(12) 0.0444(8) Uani 1 1 d .
H12A H -0.8829 -0.4914 -0.0244 0.067 Uiso 1 1 calc R
H12B H -0.5880 -0.4450 -0.0476 0.067 Uiso 1 1 calc R
H12C H -0.8025 -0.5253 -0.0835 0.067 Uiso 1 1 calc R
C13 C -0.7218(8) -0.2971(3) -0.21635(10) 0.0452(8) Uani 1 1 d .
H13A H -0.5247 -0.2715 -0.2227 0.054 Uiso 1 1 calc R
H13B H -0.7935 -0.3446 -0.2473 0.054 Uiso 1 1 calc R
C14 C -0.4235(8) 0.2592(3) -0.09832(14) 0.0513(9) Uani 1 1 d .
H14A H -0.2869 0.3257 -0.0924 0.062 Uiso 1 1 calc R
C15 C -0.5230(8) 0.1840(3) -0.05698(13) 0.0500(8) Uani 1 1 d .
H15A H -0.4551 0.1992 -0.0227 0.060 Uiso 1 1 calc R
C16 C -0.5243(8) 0.2368(3) -0.14819(13) 0.0525(9) Uani 1 1 d .
H16A H -0.4575 0.2888 -0.1764 0.063 Uiso 1 1 calc R
C17 C -0.7234(8) 0.1381(3) -0.15736(12) 0.0451(8) Uani 1 1 d .
H17A H -0.7905 0.1236 -0.1917 0.054 Uiso 1 1 calc R

loop_
_atom_site_aniso_label
_atom_site_aniso_U_11
_atom_site_aniso_U_22
_atom_site_aniso_U_33
_atom_site_aniso_U_23
_atom_site_aniso_U_13
_atom_site_aniso_U_12
O2 0.0491(12) 0.0429(11) 0.0261(9) -0.0046(8) 0.0089(9) 0.0048(10)
O1 0.0497(13) 0.0452(11) 0.0358(11) -0.0145(9) 0.0002(9) -0.0112(11)
N1 0.0438(14) 0.0333(11) 0.0256(11) 0.0000(10) -0.0044(10) 0.0009(11)
C4 0.0266(13) 0.0300(12) 0.0258(12) -0.0012(10) -0.0023(11) 0.0010(11)
C21 0.0357(15) 0.0381(14) 0.0415(15) 0.0008(13) -0.0073(13) 0.0109(14)
O3 0.112(2) 0.0626(15) 0.0351(12) 0.0212(12) -0.0197(14) 0.0075(17)
C7 0.0345(15) 0.0389(14) 0.0303(14) -0.0046(12) 0.0019(12) 0.0025(13)
C8 0.0295(14) 0.0332(13) 0.0261(12) -0.0030(11) -0.0002(11) 0.0012(12)
C9 0.0548(19) 0.0348(15) 0.0399(16) 0.0007(13) 0.0017(15) 0.0038(15)
C10 0.062(2) 0.0431(16) 0.0273(14) 0.0001(14) -0.0081(14) -0.0114(17)
C11 0.0343(15) 0.0258(12) 0.0396(15) -0.0020(12) -0.0002(12) 0.0106(12)
C12 0.065(2) 0.0325(14) 0.0352(15) 0.0051(12) 0.0013(15) -0.0014(16)
C13 0.054(2) 0.0568(19) 0.0251(14) -0.0135(13) 0.0065(13) -0.0117(17)
C14 0.0451(19) 0.0302(14) 0.079(2) -0.0098(16) 0.0089(18) -0.0004(15)
C15 0.060(2) 0.0380(15) 0.0517(18) -0.0050(15) -0.0121(16) 0.0038(17)
C16 0.067(2) 0.0392(16) 0.0515(18) -0.0031(15) 0.0176(17) 0.0007(17)
C17 0.062(2) 0.0367(15) 0.0366(15) 0.0007(12) 0.0021(15) 0.0074(15)

loop_
_atom_type_symbol
_atom_type_description
_atom_type_scat_dispersion_real
_atom_type_scat_dispersion_imag
_atom_type_scat_source
C C 0.0033 0.0016 'International Tables Vol C Tables 4.2.6.8 and 6.1.1.4'
H H 0.0000 0.0000 'International Tables Vol C Tables 4.2.6.8 and 6.1.1.4'
N N 0.0061 0.0033 'International Tables Vol C Tables 4.2.6.8 and 6.1.1.4'
O O 0.0106 0.0060 'International Tables Vol C Tables 4.2.6.8 and 6.1.1.4'

loop_
_geom_angle_atom_site_label_1
_geom_angle_atom_site_label_2
_geom_angle_atom_site_label_3
_geom_angle
C8 O2 H2A 109.5
C7 O1 H1A 109.5
C10 N1 C21 120.8(2)
C10 N1 C4 112.5(2)
C21 N1 C4 125.6(2)
N1 C4 C8 115.1(2)
N1 C4 C7 102.0(2)
C8 C4 C7 113.5(2)
N1 C4 H4A 108.7
C8 C4 H4A 108.7
C7 C4 H4A 108.7
N1 C21 C11 113.4(2)
N1 C21 H21A 108.9
C11 C21 H21A 108.9
N1 C21 H21B 108.9
C11 C21 H21B 108.9
H21A C21 H21B 107.7
O1 C7 C13 110.1(2)
O1 C7 C4 107.7(2)
C13 C7 C4 102.0(2)
O1 C7 H7A 112.1
C13 C7 H7A 112.1
C4 C7 H7A 112.1
O2 C8 C12 109.0(2)
O2 C8 C4 111.7(2)
C12 C8 C4 110.8(2)
O2 C8 H8A 108.4
C12 C8 H8A 108.4
C4 C8 H8A 108.4
C15 C9 C11 121.4(3)
C15 C9 H9A 119.3
C11 C9 H9A 119.3
O3 C10 N1 124.9(3)
O3 C10 C13 127.6(3)
N1 C10 C13 107.5(3)
C17 C11 C9 118.0(3)
C17 C11 C21 120.8(3)
C9 C11 C21 121.2(3)
C8 C12 H12A 109.5
C8 C12 H12B 109.5
H12A C12 H12B 109.5
C8 C12 H12C 109.5
H12A C12 H12C 109.5
H12B C12 H12C 109.5
C10 C13 C7 103.8(2)
C10 C13 H13A 111.0
C7 C13 H13A 111.0
C10 C13 H13B 111.0
C7 C13 H13B 111.0
H13A C13 H13B 109.0
C16 C14 C15 119.8(3)
C16 C14 H14A 120.1
C15 C14 H14A 120.1
C14 C15 C9 119.8(3)
C14 C15 H15A 120.1
C9 C15 H15A 120.1
C14 C16 C17 120.6(3)
C14 C16 H16A 119.7
C17 C16 H16A 119.7
C16 C17 C11 120.5(3)
C16 C17 H17A 119.7
C11 C17 H17A 119.7

loop_
_geom_bond_atom_site_label_1
_geom_bond_atom_site_label_2
_geom_bond_distance
O2 C8 1.416(3)
O2 H2A 0.8200
O1 C7 1.420(3)
O1 H1A 0.8200
N1 C10 1.346(4)
N1 C21 1.457(3)
N1 C4 1.458(3)
C4 C8 1.518(4)
C4 C7 1.526(4)
C4 H4A 0.9800
C21 C11 1.501(4)
C21 H21A 0.9700
C21 H21B 0.9700
O3 C10 1.213(4)
C7 C13 1.503(4)
C7 H7A 0.9800
C8 C12 1.511(4)
C8 H8A 0.9800
C9 C15 1.367(4)
C9 C11 1.375(4)
C9 H9A 0.9300
C10 C13 1.491(5)
C11 C17 1.373(4)
C12 H12A 0.9600
C12 H12B 0.9600
C12 H12C 0.9600
C13 H13A 0.9700
C13 H13B 0.9700
C14 C16 1.358(5)
C14 C15 1.361(5)
C14 H14A 0.9300
C15 H15A 0.9300
C16 C17 1.370(5)
C16 H16A 0.9300
C17 H17A 0.9300

loop_
_geom_hbond_atom_site_label_D
_geom_hbond_atom_site_label_H
_geom_hbond_atom_site_label_A
_geom_hbond_distance_DH
_geom_hbond_distance_HA
_geom_hbond_distance_DA
_geom_hbond_angle_DHA
_geom_hbond_site_symmetry_A
O1 H1A O3 0.82 1.97 2.785(3) 173.9 3_344

loop_
_cod_related_entry_id
_cod_related_entry_database
_cod_related_entry_code
1 ChemSpider 30658619
